data_4087713
loop_
_publ_author_name
'Nesbit, Mark A.'
'Suess, Daniel L. M.'
'Peters, Jonas C.'

_publ_section_title
;
 E--H Bond Activations and Hydrosilylation Catalysis with Iron and Cobalt
 Metalloboranes
;
_journal_issue 19
_journal_name_full Organometallics
_journal_page_first 4741
_journal_paper_doi 10.1021/acs.organomet.5b00530
_journal_volume 34
_journal_year 2015
_chemical_formula_moiety 'C36 H46 B Co O P2'
_chemical_formula_sum 'C36 H46 B Co O P2'
_chemical_formula_weight 626.41
_space_group_crystal_system monoclinic
_space_group_IT_number 14
_space_group_name_Hall '-P 2ybc'
_space_group_name_H-M_alt 'P 1 21/c 1'
_atom_sites_solution_hydrogens geom
_atom_sites_solution_primary direct
_audit_creation_date 2015-06-10
_audit_creation_method
;
Olex2 1.2
(compiled 2015.01.26 svn.r3150 for OlexSys, GUI svn.r4998)
;
_cell_angle_alpha 90
_cell_angle_beta 106.962(2)
_cell_angle_gamma 90
_cell_formula_units_Z 4
_cell_length_a 18.3070(7)
_cell_length_b 8.9745(4)
_cell_length_c 21.1421(9)
_cell_measurement_temperature 100
_cell_volume 3322.5(2)
_computing_molecular_graphics 'Olex2 (Dolomanov et al., 2009)'
_computing_publication_material 'Olex2 (Dolomanov et al., 2009)'
_computing_structure_refinement 'ShelXL (Sheldrick, 2008)'
_computing_structure_solution 'XT (Sheldrick, 2015)'
_diffrn_ambient_temperature 99.99
_diffrn_measured_fraction_theta_full 1.000
_diffrn_measured_fraction_theta_max 0.998
_diffrn_measurement_device_type 'Bruker D8 VENTURE Kappa Duo PHOTON 100 CMOS'
_diffrn_radiation_type CuK\a
_diffrn_radiation_wavelength 1.54178
_diffrn_reflns_av_R_equivalents 0.0736
_diffrn_reflns_av_unetI/netI 0.0320
_diffrn_reflns_Laue_measured_fraction_full 1.000
_diffrn_reflns_Laue_measured_fraction_max 0.998
_diffrn_reflns_limit_h_max 22
_diffrn_reflns_limit_h_min -22
_diffrn_reflns_limit_k_max 11
_diffrn_reflns_limit_k_min -11
_diffrn_reflns_limit_l_max 22
_diffrn_reflns_limit_l_min -26
_diffrn_reflns_number 75454
_diffrn_reflns_point_group_measured_fraction_full 1.000
_diffrn_reflns_point_group_measured_fraction_max 0.998
_diffrn_reflns_theta_full 67.679
_diffrn_reflns_theta_max 74.541
_diffrn_reflns_theta_min 2.523
_exptl_absorpt_coefficient_mu 5.149
_exptl_absorpt_correction_T_max 0.7538
_exptl_absorpt_correction_T_min 0.5530
_exptl_absorpt_correction_type multi-scan
_exptl_absorpt_process_details
;
SADABS-2014/5 (Bruker,2014/5) was used for absorption correction.
wR2(int) was 0.1080 before and 0.0772 after correction.
The Ratio of minimum to maximum transmission is 0.7336.
The \l/2 correction factor is 0.00150.
;
_exptl_crystal_colour orange
_exptl_crystal_colour_primary orange
_exptl_crystal_density_diffrn 1.252
_exptl_crystal_description &#x0091;block&#x0092;
_exptl_crystal_F_000 1328
_refine_diff_density_max 0.499
_refine_diff_density_min -0.337
_refine_diff_density_rms 0.049
_refine_ls_extinction_coef 0.00021(5)
_refine_ls_extinction_expression Fc^*^=kFc[1+0.001xFc^2^\l^3^/sin(2\q)]^-1/4^
_refine_ls_extinction_method SHELXL
_refine_ls_goodness_of_fit_ref 1.030
_refine_ls_hydrogen_treatment constr
_refine_ls_matrix_type full
_refine_ls_number_parameters 379
_refine_ls_number_reflns 6791
_refine_ls_number_restraints 0
_refine_ls_restrained_S_all 1.030
_refine_ls_R_factor_all 0.0464
_refine_ls_R_factor_gt 0.0392
_refine_ls_shift/su_max 0.001
_refine_ls_shift/su_mean 0.000
_refine_ls_structure_factor_coef Fsqd
_refine_ls_weighting_details
;
 w=1/[\s^2^(Fo^2^)+(0.0429P)^2^+2.4398P]
 where P=(Fo^2^+2Fc^2^)/3
;
_refine_ls_weighting_scheme calc
_refine_ls_wR_factor_gt 0.0935
_refine_ls_wR_factor_ref 0.0980
_reflns_Friedel_coverage 0.000
_reflns_number_gt 6021
_reflns_number_total 6791
_reflns_threshold_expression 'I > 2\s(I)'
_cod_data_source_file om5b00530_si_002.cif
_cod_data_source_block compound2a
_cod_database_code 4087713
_shelxl_version_number 2013-2
_shelx_space_group_comment
;
The symmetry employed for this shelxl refinement is uniquely defined
by the following loop, which should always be used as a source of
symmetry information in preference to the above space-group names.
They are only intended as comments.
;
_olex2_refinement_description
;
1. Fixed Uiso
 At 1.2 times of:
  All C(H) groups
 At 1.5 times of:
  All C(H,H,H) groups
2.a Ternary CH refined with riding coordinates:
 C16(H16), C25(H25), C13(H13), C28(H28)
2.b Aromatic/amide H refined with riding coordinates:
 C8(H8), C9(H9), C11(H11), C6(H6), C10(H10), C20(H20), C2(H2), C32(H32),
 C23(H23), C36(H36), C21(H21), C35(H35), C5(H5), C3(H3), C4(H4), C22(H22),
 C34(H34), C33(H33)
2.c Idealised Me refined as rotating group:
 C18(H18A,H18B,H18C), C17(H17A,H17B,H17C), C15(H15A,H15B,H15C), C30(H30A,H30B,
 H30C), C14(H14A,H14B,H14C), C26(H26A,H26B,H26C), C27(H27A,H27B,H27C), C29(H29A,
 H29B,H29C)
;
_olex2_submission_special_instructions 'No special instructions were received'

loop_
_space_group_symop_operation_xyz
'x, y, z'
'-x, y+1/2, -z+1/2'
'-x, -y, -z'
'x, -y-1/2, z-1/2'

loop_
_atom_site_label
_atom_site_type_symbol
_atom_site_fract_x
_atom_site_fract_y
_atom_site_fract_z
_atom_site_U_iso_or_equiv
_atom_site_adp_type
_atom_site_occupancy
_atom_site_site_symmetry_order
_atom_site_calc_flag
_atom_site_refinement_flags_posn
Co1 Co 0.75130(2) 0.24148(3) 0.45670(2) 0.02150(10) Uani 1 1 d .
P1 P 0.63111(3) 0.13860(5) 0.42788(2) 0.02057(11) Uani 1 1 d .
P2 P 0.80374(3) 0.24830(6) 0.37121(3) 0.02799(13) Uani 1 1 d .
O1 O 0.81143(8) 0.12077(16) 0.52564(7) 0.0310(3) Uani 1 1 d .
C12 C 0.56297(11) 0.2886(2) 0.41944(10) 0.0222(4) Uani 1 1 d .
C7 C 0.58962(11) 0.4196(2) 0.39805(9) 0.0223(4) Uani 1 1 d .
C31 C 0.86628(11) 0.1265(2) 0.58048(10) 0.0269(4) Uani 1 1 d .
C8 C 0.53941(12) 0.5416(2) 0.38502(10) 0.0281(4) Uani 1 1 d .
H8 H 0.5552 0.6324 0.3700 0.034 Uiso 1 1 calc R
C9 C 0.46725(12) 0.5325(2) 0.39355(11) 0.0315(5) Uani 1 1 d .
H9 H 0.4342 0.6164 0.3837 0.038 Uiso 1 1 calc R
C1 C 0.73194(11) 0.4869(2) 0.46464(10) 0.0262(4) Uani 1 1 d .
C11 C 0.49065(12) 0.2796(2) 0.42931(11) 0.0276(4) Uani 1 1 d .
H11 H 0.4744 0.1898 0.4448 0.033 Uiso 1 1 calc R
C6 C 0.71972(12) 0.4459(2) 0.52457(11) 0.0301(4) Uani 1 1 d .
H6 H 0.6783 0.3815 0.5239 0.036 Uiso 1 1 calc R
C18 C 0.57490(13) 0.1394(3) 0.29005(11) 0.0355(5) Uani 1 1 d .
H18A H 0.5305 0.2017 0.2887 0.053 Uiso 1 1 calc GR
H18B H 0.5646 0.0813 0.2491 0.053 Uiso 1 1 calc GR
H18C H 0.6196 0.2030 0.2944 0.053 Uiso 1 1 calc GR
C16 C 0.59041(11) 0.0337(2) 0.34909(11) 0.0286(4) Uani 1 1 d .
H16 H 0.6291 -0.0412 0.3448 0.034 Uiso 1 1 calc R
C10 C 0.44289(12) 0.4030(2) 0.41621(11) 0.0314(5) Uani 1 1 d .
H10 H 0.3938 0.3984 0.4228 0.038 Uiso 1 1 calc R
C17 C 0.51654(12) -0.0497(2) 0.34649(13) 0.0361(5) Uani 1 1 d .
H17A H 0.5263 -0.1202 0.3834 0.054 Uiso 1 1 calc GR
H17B H 0.4987 -0.1040 0.3046 0.054 Uiso 1 1 calc GR
H17C H 0.4774 0.0220 0.3498 0.054 Uiso 1 1 calc GR
C15 C 0.66579(12) -0.1288(2) 0.49538(13) 0.0366(5) Uani 1 1 d .
H15A H 0.6504 -0.1787 0.4523 0.055 Uiso 1 1 calc GR
H15B H 0.6580 -0.1964 0.5293 0.055 Uiso 1 1 calc GR
H15C H 0.7198 -0.1013 0.5065 0.055 Uiso 1 1 calc GR
C25 C 0.90846(13) 0.2699(3) 0.38623(13) 0.0371(5) Uani 1 1 d .
H25 H 0.9193 0.2618 0.3427 0.045 Uiso 1 1 calc R
C20 C 0.65988(13) 0.5830(3) 0.28784(11) 0.0347(5) Uani 1 1 d .
H20 H 0.6164 0.6291 0.2953 0.042 Uiso 1 1 calc R
C24 C 0.76009(12) 0.4006(3) 0.31609(11) 0.0323(5) Uani 1 1 d .
C19 C 0.69829(11) 0.4697(2) 0.33097(10) 0.0294(4) Uani 1 1 d .
C2 C 0.79436(12) 0.5859(2) 0.46848(12) 0.0323(5) Uani 1 1 d .
H2 H 0.8053 0.6152 0.4290 0.039 Uiso 1 1 calc R
C13 C 0.61743(11) 0.0116(2) 0.49248(11) 0.0294(4) Uani 1 1 d .
H13 H 0.5624 -0.0182 0.4803 0.035 Uiso 1 1 calc R
C30 C 0.79286(14) -0.0657(3) 0.36524(13) 0.0402(5) Uani 1 1 d .
H30A H 0.8476 -0.0882 0.3807 0.060 Uiso 1 1 calc GR
H30B H 0.7655 -0.1502 0.3396 0.060 Uiso 1 1 calc GR
H30C H 0.7738 -0.0480 0.4034 0.060 Uiso 1 1 calc GR
C32 C 0.91538(15) 0.2494(3) 0.59926(13) 0.0420(6) Uani 1 1 d .
H32 H 0.9091 0.3329 0.5706 0.050 Uiso 1 1 calc R
C14 C 0.63759(14) 0.0898(3) 0.55904(12) 0.0385(5) Uani 1 1 d .
H14A H 0.6913 0.1207 0.5715 0.058 Uiso 1 1 calc GR
H14B H 0.6295 0.0215 0.5925 0.058 Uiso 1 1 calc GR
H14C H 0.6050 0.1777 0.5560 0.058 Uiso 1 1 calc GR
C23 C 0.78463(14) 0.4484(3) 0.26245(12) 0.0418(6) Uani 1 1 d .
H23 H 0.8272 0.4019 0.2536 0.050 Uiso 1 1 calc R
C36 C 0.87886(13) 0.0048(3) 0.62396(11) 0.0339(5) Uani 1 1 d .
H36 H 0.8474 -0.0810 0.6124 0.041 Uiso 1 1 calc R
C21 C 0.68428(14) 0.6287(3) 0.23462(12) 0.0421(6) Uani 1 1 d .
H21 H 0.6577 0.7058 0.2064 0.051 Uiso 1 1 calc R
C35 C 0.93656(16) 0.0077(3) 0.68358(12) 0.0465(6) Uani 1 1 d .
H35 H 0.9440 -0.0759 0.7123 0.056 Uiso 1 1 calc R
C28 C 0.77986(13) 0.0731(3) 0.32165(12) 0.0372(5) Uani 1 1 d .
H28 H 0.7237 0.0772 0.2990 0.045 Uiso 1 1 calc R
C5 C 0.76720(15) 0.4975(3) 0.58609(13) 0.0452(6) Uani 1 1 d .
H5 H 0.7597 0.4627 0.6262 0.054 Uiso 1 1 calc R
C3 C 0.83893(14) 0.6397(3) 0.52864(15) 0.0466(7) Uani 1 1 d .
H3 H 0.8800 0.7056 0.5300 0.056 Uiso 1 1 calc R
C26 C 0.95229(13) 0.1452(3) 0.43104(13) 0.0428(6) Uani 1 1 d .
H26A H 0.9365 0.1410 0.4715 0.064 Uiso 1 1 calc GR
H26B H 1.0072 0.1653 0.4425 0.064 Uiso 1 1 calc GR
H26C H 0.9411 0.0497 0.4078 0.064 Uiso 1 1 calc GR
C4 C 0.82414(15) 0.5979(3) 0.58759(14) 0.0486(7) Uani 1 1 d .
H4 H 0.8535 0.6391 0.6285 0.058 Uiso 1 1 calc R
C22 C 0.74673(15) 0.5631(3) 0.22255(12) 0.0451(6) Uani 1 1 d .
H22 H 0.7639 0.5967 0.1867 0.054 Uiso 1 1 calc R
C27 C 0.93556(14) 0.4222(3) 0.41517(15) 0.0470(6) Uani 1 1 d .
H27A H 0.9069 0.5000 0.3857 0.070 Uiso 1 1 calc GR
H27B H 0.9901 0.4331 0.4197 0.070 Uiso 1 1 calc GR
H27C H 0.9271 0.4316 0.4587 0.070 Uiso 1 1 calc GR
B1 B 0.67686(12) 0.4295(3) 0.39688(11) 0.0246(5) Uani 1 1 d .
C34 C 0.98333(15) 0.1308(3) 0.70161(13) 0.0501(7) Uani 1 1 d .
H34 H 1.0222 0.1328 0.7428 0.060 Uiso 1 1 calc R
C33 C 0.97280(17) 0.2510(4) 0.65897(14) 0.0540(7) Uani 1 1 d .
H33 H 1.0052 0.3355 0.6707 0.065 Uiso 1 1 calc R
C29 C 0.81820(19) 0.0562(4) 0.26685(14) 0.0564(7) Uani 1 1 d .
H29A H 0.8055 0.1422 0.2371 0.085 Uiso 1 1 calc GR
H29B H 0.8000 -0.0352 0.2419 0.085 Uiso 1 1 calc GR
H29C H 0.8737 0.0507 0.2865 0.085 Uiso 1 1 calc GR

loop_
_atom_site_aniso_label
_atom_site_aniso_U_11
_atom_site_aniso_U_22
_atom_site_aniso_U_33
_atom_site_aniso_U_23
_atom_site_aniso_U_13
_atom_site_aniso_U_12
Co1 0.01682(15) 0.02393(17) 0.02166(16) 0.00187(12) 0.00235(11) -0.00275(12)
P1 0.0165(2) 0.0185(2) 0.0252(2) 0.00139(18) 0.00383(17) -0.00166(17)
P2 0.0225(2) 0.0359(3) 0.0259(3) 0.0010(2) 0.0076(2) -0.0048(2)
O1 0.0279(7) 0.0296(8) 0.0309(8) -0.0014(6) 0.0016(6) -0.0006(6)
C12 0.0196(9) 0.0197(9) 0.0248(9) 0.0013(7) 0.0026(7) -0.0025(7)
C7 0.0228(9) 0.0206(9) 0.0196(9) -0.0012(7) 0.0000(7) -0.0049(7)
C31 0.0240(9) 0.0293(10) 0.0291(10) 0.0020(8) 0.0104(8) 0.0045(8)
C8 0.0323(10) 0.0175(9) 0.0306(11) 0.0003(8) 0.0033(8) -0.0013(8)
C9 0.0326(11) 0.0263(10) 0.0329(11) -0.0021(9) 0.0052(9) 0.0074(9)
C1 0.0237(9) 0.0193(9) 0.0318(11) -0.0011(8) 0.0020(8) -0.0010(7)
C11 0.0242(9) 0.0238(10) 0.0354(11) 0.0028(8) 0.0095(8) -0.0010(8)
C6 0.0300(10) 0.0275(11) 0.0277(11) -0.0008(8) 0.0004(8) 0.0012(8)
C18 0.0327(11) 0.0401(12) 0.0277(11) -0.0067(9) -0.0008(9) -0.0056(10)
C16 0.0220(9) 0.0244(10) 0.0350(11) -0.0062(8) 0.0016(8) -0.0015(8)
C10 0.0254(10) 0.0333(11) 0.0360(12) 0.0006(9) 0.0100(9) 0.0045(8)
C17 0.0252(10) 0.0229(10) 0.0526(14) -0.0049(10) -0.0006(9) -0.0035(8)
C15 0.0288(11) 0.0254(11) 0.0540(14) 0.0128(10) 0.0094(10) 0.0015(9)
C25 0.0246(10) 0.0487(14) 0.0408(13) 0.0003(10) 0.0139(9) -0.0067(10)
C20 0.0290(10) 0.0387(12) 0.0307(11) 0.0081(9) -0.0002(9) -0.0100(9)
C24 0.0280(10) 0.0417(12) 0.0256(10) 0.0045(9) 0.0051(8) -0.0105(9)
C19 0.0239(9) 0.0336(11) 0.0257(10) 0.0049(8) -0.0006(8) -0.0123(8)
C2 0.0229(10) 0.0234(10) 0.0455(13) -0.0015(9) 0.0019(9) -0.0021(8)
C13 0.0227(9) 0.0257(10) 0.0403(12) 0.0126(9) 0.0102(8) -0.0003(8)
C30 0.0381(12) 0.0373(13) 0.0446(14) -0.0092(10) 0.0112(10) -0.0017(10)
C32 0.0444(14) 0.0435(14) 0.0328(12) 0.0029(10) 0.0032(10) -0.0104(11)
C14 0.0385(12) 0.0419(13) 0.0380(13) 0.0149(10) 0.0155(10) 0.0024(10)
C23 0.0379(12) 0.0552(16) 0.0338(12) 0.0074(11) 0.0128(10) -0.0100(11)
C36 0.0381(12) 0.0323(11) 0.0308(11) 0.0016(9) 0.0095(9) 0.0050(9)
C21 0.0413(13) 0.0467(14) 0.0305(12) 0.0137(10) -0.0018(10) -0.0135(11)
C35 0.0581(16) 0.0503(15) 0.0286(12) 0.0088(11) 0.0087(11) 0.0208(13)
C28 0.0329(11) 0.0456(13) 0.0322(12) -0.0080(10) 0.0083(9) -0.0034(10)
C5 0.0469(14) 0.0498(15) 0.0302(12) -0.0093(11) -0.0025(10) 0.0025(12)
C3 0.0295(11) 0.0336(13) 0.0673(18) -0.0137(12) -0.0008(11) -0.0077(10)
C26 0.0230(10) 0.0534(15) 0.0505(15) -0.0009(12) 0.0084(10) -0.0024(10)
C4 0.0432(14) 0.0398(14) 0.0439(15) -0.0114(11) -0.0171(11) 0.0022(11)
C22 0.0447(14) 0.0609(17) 0.0290(12) 0.0114(11) 0.0093(10) -0.0178(12)
C27 0.0283(11) 0.0471(15) 0.0646(17) -0.0023(13) 0.0121(11) -0.0092(11)
B1 0.0232(10) 0.0211(10) 0.0261(11) 0.0029(8) 0.0017(9) -0.0049(8)
C34 0.0389(13) 0.0700(19) 0.0313(12) -0.0061(12) -0.0056(10) 0.0078(13)
C33 0.0479(15) 0.0669(19) 0.0383(14) -0.0060(13) -0.0011(12) -0.0194(13)
C29 0.0685(19) 0.0650(19) 0.0409(15) -0.0144(13) 0.0240(14) -0.0086(15)

loop_
_atom_type_symbol
_atom_type_description
_atom_type_scat_dispersion_real
_atom_type_scat_dispersion_imag
_atom_type_scat_source
C C 0.0181 0.0091 'International Tables Vol C Tables 4.2.6.8 and 6.1.1.4'
H H 0.0000 0.0000 'International Tables Vol C Tables 4.2.6.8 and 6.1.1.4'
B B 0.0090 0.0039 'International Tables Vol C Tables 4.2.6.8 and 6.1.1.4'
Co Co -2.3653 3.6143 'International Tables Vol C Tables 4.2.6.8 and 6.1.1.4'
O O 0.0492 0.0322 'International Tables Vol C Tables 4.2.6.8 and 6.1.1.4'
P P 0.2955 0.4335 'International Tables Vol C Tables 4.2.6.8 and 6.1.1.4'

loop_
_geom_angle_atom_site_label_1
_geom_angle_atom_site_label_2
_geom_angle_atom_site_label_3
_geom_angle
P1 Co1 C6 94.77(5)
P1 Co1 B1 77.37(6)
P2 Co1 P1 113.10(2)
P2 Co1 C6 131.04(6)
P2 Co1 B1 82.16(6)
O1 Co1 P1 105.74(5)
O1 Co1 P2 109.95(5)
O1 Co1 C1 125.01(7)
O1 Co1 C6 99.10(7)
O1 Co1 B1 164.14(8)
C1 Co1 P1 104.73(5)
C1 Co1 P2 98.34(6)
C1 Co1 C6 33.77(8)
C1 Co1 B1 40.60(7)
B1 Co1 C6 65.05(8)
C12 P1 Co1 107.84(6)
C12 P1 C16 101.71(9)
C12 P1 C13 107.05(9)
C16 P1 Co1 122.73(7)
C13 P1 Co1 112.14(7)
C13 P1 C16 104.06(10)
C25 P2 Co1 121.24(8)
C25 P2 C28 104.15(11)
C24 P2 Co1 108.62(8)
C24 P2 C25 105.59(10)
C24 P2 C28 106.57(11)
C28 P2 Co1 109.75(8)
C31 O1 Co1 142.47(14)
C7 C12 P1 111.25(14)
C7 C12 C11 122.06(18)
C11 C12 P1 126.63(15)
C12 C7 C8 116.67(18)
C12 C7 B1 119.59(17)
C8 C7 B1 123.42(17)
O1 C31 C32 123.3(2)
O1 C31 C36 119.5(2)
C36 C31 C32 117.2(2)
C7 C8 H8 119.2
C9 C8 C7 121.52(19)
C9 C8 H8 119.2
C8 C9 H9 119.6
C10 C9 C8 120.74(19)
C10 C9 H9 119.6
C6 C1 Co1 83.11(13)
C6 C1 C2 116.6(2)
C6 C1 B1 120.50(18)
C2 C1 Co1 118.21(14)
C2 C1 B1 122.8(2)
B1 C1 Co1 71.64(11)
C12 C11 H11 120.3
C10 C11 C12 119.45(19)
C10 C11 H11 120.3
Co1 C6 H6 82.1
C1 C6 Co1 63.13(12)
C1 C6 H6 119.0
C1 C6 C5 121.9(2)
C5 C6 Co1 125.82(16)
C5 C6 H6 119.0
H18A C18 H18B 109.5
H18A C18 H18C 109.5
H18B C18 H18C 109.5
C16 C18 H18A 109.5
C16 C18 H18B 109.5
C16 C18 H18C 109.5
P1 C16 H16 108.1
C18 C16 P1 110.27(14)
C18 C16 H16 108.1
C18 C16 C17 108.79(17)
C17 C16 P1 113.34(16)
C17 C16 H16 108.1
C9 C10 C11 119.5(2)
C9 C10 H10 120.2
C11 C10 H10 120.2
C16 C17 H17A 109.5
C16 C17 H17B 109.5
C16 C17 H17C 109.5
H17A C17 H17B 109.5
H17A C17 H17C 109.5
H17B C17 H17C 109.5
H15A C15 H15B 109.5
H15A C15 H15C 109.5
H15B C15 H15C 109.5
C13 C15 H15A 109.5
C13 C15 H15B 109.5
C13 C15 H15C 109.5
P2 C25 H25 107.9
C26 C25 P2 110.90(16)
C26 C25 H25 107.9
C27 C25 P2 111.20(17)
C27 C25 H25 107.9
C27 C25 C26 110.9(2)
C19 C20 H20 119.3
C21 C20 H20 119.3
C21 C20 C19 121.3(2)
C19 C24 P2 114.82(16)
C23 C24 P2 124.19(19)
C23 C24 C19 121.0(2)
C20 C19 B1 121.7(2)
C24 C19 C20 117.2(2)
C24 C19 B1 121.02(19)
C1 C2 H2 119.5
C3 C2 C1 121.1(2)
C3 C2 H2 119.5
P1 C13 H13 108.5
C15 C13 P1 109.58(15)
C15 C13 H13 108.5
C14 C13 P1 110.52(15)
C14 C13 C15 111.22(19)
C14 C13 H13 108.5
H30A C30 H30B 109.5
H30A C30 H30C 109.5
H30B C30 H30C 109.5
C28 C30 H30A 109.5
C28 C30 H30B 109.5
C28 C30 H30C 109.5
C31 C32 H32 119.4
C33 C32 C31 121.2(2)
C33 C32 H32 119.4
C13 C14 H14A 109.5
C13 C14 H14B 109.5
C13 C14 H14C 109.5
H14A C14 H14B 109.5
H14A C14 H14C 109.5
H14B C14 H14C 109.5
C24 C23 H23 120.0
C22 C23 C24 119.9(2)
C22 C23 H23 120.0
C31 C36 H36 119.4
C35 C36 C31 121.1(2)
C35 C36 H36 119.4
C20 C21 H21 119.8
C22 C21 C20 120.4(2)
C22 C21 H21 119.8
C36 C35 H35 119.6
C34 C35 C36 120.8(2)
C34 C35 H35 119.6
P2 C28 H28 106.1
C30 C28 P2 112.24(16)
C30 C28 H28 106.1
C30 C28 C29 110.6(2)
C29 C28 P2 115.15(19)
C29 C28 H28 106.1
C6 C5 H5 120.2
C4 C5 C6 119.7(3)
C4 C5 H5 120.2
C2 C3 H3 119.7
C2 C3 C4 120.6(2)
C4 C3 H3 119.7
C25 C26 H26A 109.5
C25 C26 H26B 109.5
C25 C26 H26C 109.5
H26A C26 H26B 109.5
H26A C26 H26C 109.5
H26B C26 H26C 109.5
C5 C4 C3 119.9(2)
C5 C4 H4 120.1
C3 C4 H4 120.1
C23 C22 H22 119.9
C21 C22 C23 120.2(2)
C21 C22 H22 119.9
C25 C27 H27A 109.5
C25 C27 H27B 109.5
C25 C27 H27C 109.5
H27A C27 H27B 109.5
H27A C27 H27C 109.5
H27B C27 H27C 109.5
C7 B1 Co1 112.51(13)
C1 B1 Co1 67.76(11)
C1 B1 C7 112.26(18)
C1 B1 C19 117.66(17)
C19 B1 Co1 112.87(15)
C19 B1 C7 121.65(17)
C35 C34 H34 120.4
C35 C34 C33 119.1(2)
C33 C34 H34 120.4
C32 C33 H33 119.7
C34 C33 C32 120.7(3)
C34 C33 H33 119.7
C28 C29 H29A 109.5
C28 C29 H29B 109.5
C28 C29 H29C 109.5
H29A C29 H29B 109.5
H29A C29 H29C 109.5
H29B C29 H29C 109.5

loop_
_geom_bond_atom_site_label_1
_geom_bond_atom_site_label_2
_geom_bond_distance
Co1 P1 2.2984(5)
Co1 P2 2.2813(6)
Co1 O1 1.8904(15)
Co1 C1 2.245(2)
Co1 C6 2.499(2)
Co1 B1 2.302(2)
P1 C12 1.809(2)
P1 C16 1.869(2)
P1 C13 1.851(2)
P2 C25 1.860(2)
P2 C24 1.822(2)
P2 C28 1.869(2)
O1 C31 1.295(3)
C12 C7 1.398(3)
C12 C11 1.401(3)
C7 C8 1.404(3)
C7 B1 1.607(3)
C31 C32 1.405(3)
C31 C36 1.402(3)
C8 H8 0.9500
C8 C9 1.387(3)
C9 H9 0.9500
C9 C10 1.379(3)
C1 C6 1.399(3)
C1 C2 1.431(3)
C1 B1 1.578(3)
C11 H11 0.9500
C11 C10 1.388(3)
C6 H6 0.9500
C6 C5 1.415(3)
C18 H18A 0.9800
C18 H18B 0.9800
C18 H18C 0.9800
C18 C16 1.527(3)
C16 H16 1.0000
C16 C17 1.532(3)
C10 H10 0.9500
C17 H17A 0.9800
C17 H17B 0.9800
C17 H17C 0.9800
C15 H15A 0.9800
C15 H15B 0.9800
C15 H15C 0.9800
C15 C13 1.531(3)
C25 H25 1.0000
C25 C26 1.533(4)
C25 C27 1.520(4)
C20 H20 0.9500
C20 C19 1.409(3)
C20 C21 1.388(3)
C24 C19 1.404(3)
C24 C23 1.403(3)
C19 B1 1.595(3)
C2 H2 0.9500
C2 C3 1.382(3)
C13 H13 1.0000
C13 C14 1.518(3)
C30 H30A 0.9800
C30 H30B 0.9800
C30 H30C 0.9800
C30 C28 1.527(4)
C32 H32 0.9500
C32 C33 1.387(4)
C14 H14A 0.9800
C14 H14B 0.9800
C14 H14C 0.9800
C23 H23 0.9500
C23 C22 1.383(4)
C36 H36 0.9500
C36 C35 1.389(3)
C21 H21 0.9500
C21 C22 1.374(4)
C35 H35 0.9500
C35 C34 1.381(4)
C28 H28 1.0000
C28 C29 1.527(4)
C5 H5 0.9500
C5 C4 1.371(4)
C3 H3 0.9500
C3 C4 1.402(4)
C26 H26A 0.9800
C26 H26B 0.9800
C26 H26C 0.9800
C4 H4 0.9500
C22 H22 0.9500
C27 H27A 0.9800
C27 H27B 0.9800
C27 H27C 0.9800
C34 H34 0.9500
C34 C33 1.383(4)
C33 H33 0.9500
C29 H29A 0.9800
C29 H29B 0.9800
C29 H29C 0.9800

loop_
_geom_torsion_atom_site_label_1
_geom_torsion_atom_site_label_2
_geom_torsion_atom_site_label_3
_geom_torsion_atom_site_label_4
_geom_torsion
Co1 P1 C12 C7 30.97(15)
Co1 P1 C12 C11 -151.89(17)
Co1 P1 C16 C18 -68.84(16)
Co1 P1 C16 C17 168.92(12)
Co1 P1 C13 C15 -69.62(16)
Co1 P1 C13 C14 53.29(16)
Co1 P2 C25 C26 57.5(2)
Co1 P2 C25 C27 -66.4(2)
Co1 P2 C24 C19 -7.62(18)
Co1 P2 C24 C23 172.39(18)
Co1 P2 C28 C30 -46.43(18)
Co1 P2 C28 C29 -174.12(18)
Co1 O1 C31 C32 -17.0(4)
Co1 O1 C31 C36 163.49(18)
Co1 C1 C6 C5 117.2(2)
Co1 C1 C2 C3 -97.9(2)
Co1 C1 B1 C7 106.23(15)
Co1 C1 B1 C19 -105.05(18)
Co1 C6 C5 C4 82.2(3)
P1 Co1 O1 C31 -143.4(2)
P1 C12 C7 C8 175.57(15)
P1 C12 C7 B1 -10.8(2)
P1 C12 C11 C10 -175.43(17)
P2 Co1 O1 C31 94.2(2)
P2 C24 C19 C20 -176.77(16)
P2 C24 C19 B1 7.7(3)
P2 C24 C23 C22 178.64(19)
O1 C31 C32 C33 179.2(3)
O1 C31 C36 C35 -179.2(2)
C12 P1 C16 C18 51.51(16)
C12 P1 C16 C17 -70.73(16)
C12 P1 C13 C15 172.29(15)
C12 P1 C13 C14 -64.80(16)
C12 C7 C8 C9 0.5(3)
C12 C7 B1 Co1 -14.7(2)
C12 C7 B1 C1 -88.9(2)
C12 C7 B1 C19 123.8(2)
C12 C11 C10 C9 0.1(3)
C7 C12 C11 C10 1.4(3)
C7 C8 C9 C10 1.0(3)
C31 C32 C33 C34 0.2(5)
C31 C36 C35 C34 -0.1(4)
C8 C7 B1 Co1 158.46(16)
C8 C7 B1 C1 84.3(2)
C8 C7 B1 C19 -63.0(3)
C8 C9 C10 C11 -1.3(3)
C1 Co1 O1 C31 -22.1(3)
C1 C6 C5 C4 4.1(4)
C1 C2 C3 C4 0.2(4)
C11 C12 C7 C8 -1.7(3)
C11 C12 C7 B1 171.94(19)
C6 Co1 O1 C31 -45.7(2)
C6 C1 C2 C3 -1.2(3)
C6 C1 B1 Co1 -69.98(18)
C6 C1 B1 C7 36.2(3)
C6 C1 B1 C19 -175.03(19)
C6 C5 C4 C3 -5.1(4)
C16 P1 C12 C7 -99.32(15)
C16 P1 C12 C11 77.8(2)
C16 P1 C13 C15 65.09(17)
C16 P1 C13 C14 -172.00(15)
C25 P2 C24 C19 -139.09(17)
C25 P2 C24 C23 40.9(2)
C25 P2 C28 C30 84.78(18)
C25 P2 C28 C29 -42.9(2)
C20 C19 B1 Co1 -179.30(16)
C20 C19 B1 C7 42.3(3)
C20 C19 B1 C1 -103.3(2)
C20 C21 C22 C23 1.6(4)
C24 P2 C25 C26 -178.63(18)
C24 P2 C25 C27 57.4(2)
C24 P2 C28 C30 -163.86(16)
C24 P2 C28 C29 68.4(2)
C24 C19 B1 Co1 -4.0(2)
C24 C19 B1 C7 -142.4(2)
C24 C19 B1 C1 72.0(3)
C24 C23 C22 C21 -1.1(4)
C19 C20 C21 C22 0.4(4)
C19 C24 C23 C22 -1.3(4)
C2 C1 C6 Co1 -118.16(19)
C2 C1 C6 C5 -1.0(3)
C2 C1 B1 Co1 112.24(19)
C2 C1 B1 C7 -141.5(2)
C2 C1 B1 C19 7.2(3)
C2 C3 C4 C5 3.0(4)
C13 P1 C12 C7 151.83(14)
C13 P1 C12 C11 -31.0(2)
C13 P1 C16 C18 162.64(15)
C13 P1 C16 C17 40.41(17)
C32 C31 C36 C35 1.2(3)
C23 C24 C19 C20 3.2(3)
C23 C24 C19 B1 -172.3(2)
C36 C31 C32 C33 -1.3(4)
C36 C35 C34 C33 -1.0(4)
C21 C20 C19 C24 -2.8(3)
C21 C20 C19 B1 172.7(2)
C35 C34 C33 C32 0.9(5)
C28 P2 C25 C26 -66.6(2)
C28 P2 C25 C27 169.50(19)
C28 P2 C24 C19 110.56(17)
C28 P2 C24 C23 -69.4(2)
B1 Co1 O1 C31 -44.1(4)
B1 C7 C8 C9 -172.87(19)
B1 C1 C6 Co1 63.93(16)
B1 C1 C6 C5 -178.9(2)
B1 C1 C2 C3 176.7(2)
